data_1517295
loop_
_publ_author_name
'Jennifer, Samson Jegan'
'Muthiah, Packianathan Thomas'

_publ_section_title
;
 Synthesis, crystal structures and supramolecular architectures of square
 pyramidal Cu(II) complexes containing aromatic chelating N,N'-donor
 ligands
;
_journal_issue 1
_journal_name_full 'Chemistry Central Journal'
_journal_page_first 42
_journal_paper_doi 10.1186/1752-153X-8-42
_journal_volume 8
_journal_year 2014
_chemical_formula_sum 'C20 H24 Cu2 N4 O16 P4'
_chemical_formula_weight 827.41
_chemical_name_systematic
; 
 ? 
;
_space_group_IT_number 15
_symmetry_cell_setting monoclinic
_symmetry_space_group_name_Hall '-C 2yc'
_symmetry_space_group_name_H-M 'C 1 2/c 1'
_atom_sites_solution_hydrogens geom
_atom_sites_solution_primary direct
_atom_sites_solution_secondary difmap
_audit_creation_method SHELXL-97
_cell_angle_alpha 90.00
_cell_angle_beta 102.385(4)
_cell_angle_gamma 90.00
_cell_formula_units_Z 4
_cell_length_a 19.1486(9)
_cell_length_b 8.1694(3)
_cell_length_c 19.1208(8)
_cell_measurement_temperature 296(2)
_cell_volume 2921.5(2)
_computing_cell_refinement 'SAINT (Bruker, 2008)'
_computing_data_collection 'APEX2 (Bruker, 2008)'
_computing_data_reduction 'SAINT (Bruker, 2008)'
_computing_molecular_graphics 'PLATON (Spek, 2009)'
_computing_publication_material 'PLATON (Spek, 2009)'
_computing_structure_refinement 'SHELXL-97 (Sheldrick, 1997)'
_computing_structure_solution 'SHELXS-97 (Sheldrick, 1990)'
_diffrn_ambient_temperature 296(2)
_diffrn_measured_fraction_theta_full 0.924
_diffrn_measured_fraction_theta_max 0.924
_diffrn_measurement_device_type 'Bruker SMART APEXII CCD area-detector'
_diffrn_measurement_method '\f and \w scans'
_diffrn_radiation_monochromator graphite
_diffrn_radiation_source 'fine-focus sealed tube'
_diffrn_radiation_type MoK\a
_diffrn_radiation_wavelength 0.71073
_diffrn_reflns_av_R_equivalents 0.0511
_diffrn_reflns_av_sigmaI/netI 0.0320
_diffrn_reflns_limit_h_max 24
_diffrn_reflns_limit_h_min -24
_diffrn_reflns_limit_k_max 10
_diffrn_reflns_limit_k_min -10
_diffrn_reflns_limit_l_max 22
_diffrn_reflns_limit_l_min -24
_diffrn_reflns_number 23688
_diffrn_reflns_theta_full 28.08
_diffrn_reflns_theta_max 28.08
_diffrn_reflns_theta_min 2.18
_exptl_absorpt_coefficient_mu 1.758
_exptl_absorpt_correction_T_max 0.9303
_exptl_absorpt_correction_T_min 0.9043
_exptl_absorpt_correction_type multi-scan
_exptl_absorpt_process_details '(SADABS; Bruker, 2008)'
_exptl_crystal_colour green
_exptl_crystal_density_diffrn 1.881
_exptl_crystal_density_method 'not measured'
_exptl_crystal_description needle
_exptl_crystal_F_000 1672
_exptl_crystal_size_max 0.07
_exptl_crystal_size_mid 0.06
_exptl_crystal_size_min 0.05
_refine_diff_density_max 0.736
_refine_diff_density_min -1.007
_refine_diff_density_rms 0.139
_refine_ls_extinction_method none
_refine_ls_goodness_of_fit_ref 1.119
_refine_ls_hydrogen_treatment mixed
_refine_ls_matrix_type full
_refine_ls_number_parameters 224
_refine_ls_number_reflns 3286
_refine_ls_number_restraints 4
_refine_ls_restrained_S_all 1.119
_refine_ls_R_factor_all 0.0532
_refine_ls_R_factor_gt 0.0339
_refine_ls_shift/su_max 0.069
_refine_ls_shift/su_mean 0.005
_refine_ls_structure_factor_coef Fsqd
_refine_ls_weighting_details 'calc w=1/[\s^2^(Fo^2^)+(0.0506P)^2^+7.8529P] where P=(Fo^2^+2Fc^2^)/3'
_refine_ls_weighting_scheme calc
_refine_ls_wR_factor_gt 0.0869
_refine_ls_wR_factor_ref 0.1090
_reflns_number_gt 2706
_reflns_number_total 3286
_reflns_threshold_expression >2sigma(I)
_cod_data_source_file 2000794408128511_add5.cif
_cod_data_source_block shelxl
_cod_depositor_comments
;
The following automatic conversions were performed:

'_symmetry_cell_setting' value 'MONOCLINIC' changed to 'monoclinic'
according to
/usr/data/users/saulius/crontab/automatic-downloads/current/BMC/lib/dictionaries/cif_core.dic
dictionary named 'cif_core.dic' version 2.4.2 from 2011-04-26.

Automatic conversion script
Id: cif_fix_values 2281 2013-09-26 08:29:07Z andrius 
;
_cod_original_sg_symbol_H-M C2/c
_cod_database_code 1517295

loop_
_symmetry_equiv_pos_as_xyz
'x, y, z'
'-x, y, -z+1/2'
'x+1/2, y+1/2, z'
'-x+1/2, y+1/2, -z+1/2'
'-x, -y, -z'
'x, -y, z-1/2'
'-x+1/2, -y+1/2, -z'
'x+1/2, -y+1/2, z-1/2'

loop_
_atom_site_label
_atom_site_type_symbol
_atom_site_fract_x
_atom_site_fract_y
_atom_site_fract_z
_atom_site_U_iso_or_equiv
_atom_site_adp_type
_atom_site_occupancy
_atom_site_symmetry_multiplicity
_atom_site_calc_flag
_atom_site_refinement_flags
H18 H 0.5740(19) 0.558(4) 0.153(2) 0.041(13) Uiso 1 1 d D
Cu1 Cu 0.418936(19) 0.61819(4) 0.07718(2) 0.02480(13) Uani 1 1 d .
P1 P 0.50076(5) 0.29121(10) 0.04921(5) 0.0293(2) Uani 1 1 d .
P2 P 0.56161(4) 0.78929(10) 0.17391(4) 0.0270(2) Uani 1 1 d .
O1 O 0.49514(12) 0.4553(3) 0.08411(12) 0.0304(5) Uani 1 1 d .
O2 O 0.42493(16) 0.2525(4) 0.00392(17) 0.0508(7) Uani 1 1 d D
O3 O 0.5170(2) 0.1696(4) 0.11247(18) 0.0722(12) Uani 1 1 d D
O4 O 0.55716(12) 0.2766(3) 0.00625(12) 0.0323(5) Uani 1 1 d .
O5 O 0.48196(11) 0.7679(3) 0.16378(12) 0.0287(5) Uani 1 1 d .
O6 O 0.59827(14) 0.6159(3) 0.17555(17) 0.0427(6) Uani 1 1 d D
O7 O 0.59495(14) 0.8662(3) 0.24822(13) 0.0371(6) Uani 1 1 d D
O8 O 0.58416(13) 0.8939(3) 0.11725(12) 0.0331(5) Uani 1 1 d .
N1 N 0.33740(13) 0.7725(3) 0.07320(14) 0.0269(6) Uani 1 1 d .
N2 N 0.36246(14) 0.4916(3) 0.13689(14) 0.0292(6) Uani 1 1 d .
C1 C 0.33458(19) 0.9239(4) 0.0458(2) 0.0368(8) Uani 1 1 d .
H1 H 0.3713 0.9595 0.0246 0.044 Uiso 1 1 calc R
C2 C 0.2785(2) 1.0279(5) 0.0481(2) 0.0457(9) Uani 1 1 d .
H2 H 0.2776 1.1329 0.0291 0.055 Uiso 1 1 calc R
C3 C 0.2238(2) 0.9750(5) 0.0787(2) 0.0483(10) Uani 1 1 d .
H3 H 0.1852 1.0433 0.0798 0.058 Uiso 1 1 calc R
C4 C 0.22666(19) 0.8201(5) 0.1077(2) 0.0420(9) Uani 1 1 d .
H4 H 0.1901 0.7825 0.1287 0.050 Uiso 1 1 calc R
C5 C 0.28531(16) 0.7209(4) 0.10515(17) 0.0304(7) Uani 1 1 d .
C6 C 0.29790(17) 0.5571(4) 0.13840(17) 0.0294(7) Uani 1 1 d .
C7 C 0.24992(19) 0.4755(5) 0.1707(2) 0.0405(8) Uani 1 1 d .
H7 H 0.2052 0.5204 0.1704 0.049 Uiso 1 1 calc R
C8 C 0.2691(2) 0.3272(5) 0.2034(2) 0.0470(9) Uani 1 1 d .
H8 H 0.2371 0.2699 0.2246 0.056 Uiso 1 1 calc R
C9 C 0.3361(2) 0.2643(5) 0.2045(2) 0.0463(9) Uani 1 1 d .
H9 H 0.3505 0.1660 0.2276 0.056 Uiso 1 1 calc R
C10 C 0.3813(2) 0.3499(4) 0.1706(2) 0.0385(8) Uani 1 1 d .
H10 H 0.4265 0.3075 0.1711 0.046 Uiso 1 1 calc R
H12 H 0.420(3) 0.211(6) -0.0304(16) 0.056(15) Uiso 1 1 d D
H13 H 0.544(2) 0.105(5) 0.113(3) 0.056(15) Uiso 1 1 d D
H17 H 0.5713(19) 0.843(5) 0.2723(19) 0.038(12) Uiso 1 1 d D

loop_
_atom_site_aniso_label
_atom_site_aniso_U_11
_atom_site_aniso_U_22
_atom_site_aniso_U_33
_atom_site_aniso_U_23
_atom_site_aniso_U_13
_atom_site_aniso_U_12
Cu1 0.0249(2) 0.0243(2) 0.0272(2) 0.00096(15) 0.01005(15) 0.00288(14)
P1 0.0417(5) 0.0209(4) 0.0304(4) 0.0049(3) 0.0188(4) 0.0063(3)
P2 0.0253(4) 0.0266(4) 0.0287(4) 0.0034(3) 0.0049(3) 0.0001(3)
O1 0.0336(12) 0.0243(11) 0.0349(12) -0.0014(9) 0.0109(10) 0.0071(9)
O2 0.0449(16) 0.0593(18) 0.0563(19) -0.0260(15) 0.0289(14) -0.0171(13)
O3 0.129(3) 0.0460(17) 0.062(2) 0.0320(16) 0.066(2) 0.049(2)
O4 0.0363(12) 0.0314(12) 0.0333(12) 0.0076(10) 0.0169(10) 0.0113(10)
O5 0.0253(11) 0.0329(12) 0.0280(12) -0.0048(9) 0.0059(9) -0.0008(9)
O6 0.0324(13) 0.0318(14) 0.0611(18) 0.0034(13) 0.0040(13) 0.0064(11)
O7 0.0323(13) 0.0485(15) 0.0305(13) 0.0015(11) 0.0071(11) -0.0127(11)
O8 0.0342(12) 0.0344(13) 0.0325(12) 0.0053(10) 0.0112(10) 0.0001(10)
N1 0.0246(13) 0.0285(13) 0.0282(14) -0.0041(11) 0.0068(10) 0.0037(10)
N2 0.0309(13) 0.0306(14) 0.0281(14) -0.0010(11) 0.0108(11) -0.0016(11)
C1 0.0367(18) 0.0318(17) 0.043(2) 0.0011(15) 0.0121(15) 0.0046(14)
C2 0.050(2) 0.036(2) 0.051(2) 0.0024(17) 0.0090(18) 0.0142(17)
C3 0.040(2) 0.054(2) 0.050(2) -0.0056(19) 0.0071(17) 0.0201(18)
C4 0.0296(18) 0.056(2) 0.042(2) -0.0033(18) 0.0105(15) 0.0077(16)
C5 0.0239(15) 0.0397(18) 0.0272(16) -0.0072(14) 0.0049(12) 0.0008(13)
C6 0.0261(15) 0.0370(17) 0.0266(16) -0.0060(14) 0.0089(12) -0.0045(13)
C7 0.0297(17) 0.051(2) 0.044(2) -0.0032(17) 0.0143(15) -0.0066(16)
C8 0.048(2) 0.053(2) 0.044(2) 0.0055(18) 0.0187(18) -0.0144(19)
C9 0.061(3) 0.0357(19) 0.047(2) 0.0066(17) 0.0218(19) -0.0019(18)
C10 0.045(2) 0.0343(18) 0.041(2) 0.0067(15) 0.0192(16) 0.0047(15)

loop_
_atom_type_symbol
_atom_type_description
_atom_type_scat_dispersion_real
_atom_type_scat_dispersion_imag
_atom_type_scat_source
C C 0.0033 0.0016 'International Tables Vol C Tables 4.2.6.8 and 6.1.1.4'
H H 0.0000 0.0000 'International Tables Vol C Tables 4.2.6.8 and 6.1.1.4'
N N 0.0061 0.0033 'International Tables Vol C Tables 4.2.6.8 and 6.1.1.4'
O O 0.0106 0.0060 'International Tables Vol C Tables 4.2.6.8 and 6.1.1.4'
P P 0.1023 0.0942 'International Tables Vol C Tables 4.2.6.8 and 6.1.1.4'
S S 0.1246 0.1234 'International Tables Vol C Tables 4.2.6.8 and 6.1.1.4'
Cl Cl 0.1484 0.1585 'International Tables Vol C Tables 4.2.6.8 and 6.1.1.4'
Cu Cu 0.3201 1.2651 'International Tables Vol C Tables 4.2.6.8 and 6.1.1.4'

loop_
_geom_angle_atom_site_label_1
_geom_angle_atom_site_label_2
_geom_angle_atom_site_label_3
_geom_angle
_geom_angle_site_symmetry_1
_geom_angle_site_symmetry_3
O4 Cu1 O1 93.01(9) 5_665 .
O4 Cu1 N1 90.53(10) 5_665 .
O1 Cu1 N1 175.95(10) . .
O4 Cu1 N2 159.48(11) 5_665 .
O1 Cu1 N2 95.48(10) . .
N1 Cu1 N2 80.53(11) . .
O4 Cu1 O5 100.58(9) 5_665 .
O1 Cu1 O5 92.66(9) . .
N1 Cu1 O5 88.61(9) . .
N2 Cu1 O5 97.65(10) . .
O4 P1 O1 116.19(14) . .
O4 P1 O3 109.31(16) . .
O1 P1 O3 104.26(16) . .
O4 P1 O2 112.09(15) . .
O1 P1 O2 106.24(15) . .
O3 P1 O2 108.2(2) . .
O5 P2 O8 114.20(13) . .
O5 P2 O7 111.67(14) . .
O8 P2 O7 107.50(14) . .
O5 P2 O6 109.42(14) . .
O8 P2 O6 109.10(15) . .
O7 P2 O6 104.49(16) . .
P1 O1 Cu1 134.05(14) . .
P1 O4 Cu1 137.55(14) . 5_665
P2 O5 Cu1 122.57(13) . .
C1 N1 C5 119.7(3) . .
C1 N1 Cu1 124.3(2) . .
C5 N1 Cu1 115.8(2) . .
C10 N2 C6 119.1(3) . .
C10 N2 Cu1 126.5(2) . .
C6 N2 Cu1 114.3(2) . .
N1 C1 C2 121.5(3) . .
C3 C2 C1 119.3(4) . .
C2 C3 C4 119.5(3) . .
C5 C4 C3 118.8(4) . .
N1 C5 C4 121.0(3) . .
N1 C5 C6 114.3(3) . .
C4 C5 C6 124.7(3) . .
N2 C6 C7 121.1(3) . .
N2 C6 C5 114.5(3) . .
C7 C6 C5 124.4(3) . .
C6 C7 C8 119.2(3) . .
C9 C8 C7 119.5(4) . .
C8 C9 C10 118.7(4) . .
N2 C10 C9 122.3(4) . .

loop_
_geom_bond_atom_site_label_1
_geom_bond_atom_site_label_2
_geom_bond_distance
_geom_bond_site_symmetry_2
Cu1 O4 1.951(2) 5_665
Cu1 O1 1.958(2) .
Cu1 N1 1.996(3) .
Cu1 N2 2.018(3) .
Cu1 O5 2.200(2) .
P1 O4 1.495(2) .
P1 O1 1.512(2) .
P1 O3 1.544(3) .
P1 O2 1.555(3) .
P2 O5 1.506(2) .
P2 O8 1.514(2) .
P2 O7 1.560(3) .
P2 O6 1.578(3) .
O4 Cu1 1.951(2) 5_665
N1 C1 1.340(4) .
N1 C5 1.344(4) .
N2 C10 1.336(4) .
N2 C6 1.353(4) .
C1 C2 1.378(5) .
C2 C3 1.373(6) .
C3 C4 1.379(6) .
C4 C5 1.394(5) .
C5 C6 1.479(5) .
C6 C7 1.384(5) .
C7 C8 1.377(6) .
C8 C9 1.377(6) .
C9 C10 1.378(5) .
